data_7155379
loop_
_publ_author_name
'Rold\'an, Steven'
'Cardona, Adri\`a'
'Conesa, Laura'
'Murga, Juan'
'Falomir, Eva'
'Carda, Miguel'
'Marco, J. Alberto'

_publ_section_title
;
 Synthesis and biological evaluation of simplified pironetin analogues
 with modifications in the side chain and the lactone ring.
;
_journal_issue 1
_journal_name_full 'Organic &amp; biomolecular chemistry'
_journal_page_first 220
_journal_page_last 232
_journal_paper_doi 10.1039/c6ob01585a
_journal_volume 15
_journal_year 2016
_chemical_absolute_configuration ad
_chemical_formula_moiety 'C27 H54 O4 Si2'
_chemical_formula_sum 'C27 H54 O4 Si2'
_chemical_formula_weight 498.88
_chemical_name_systematic
(S)-6-((3R,4R,5R)-3,5-bis((tert-butyldimethylsilyl)oxy)-2,4,6-trimethylheptan-2-yl)-5,6-dihydro-2H-pyran-2-one
_space_group_crystal_system monoclinic
_space_group_IT_number 4
_space_group_name_Hall 'P 2yb'
_space_group_name_H-M_alt 'P 1 21 1'
_symmetry_space_group_name_Hall 'P 2yb'
_symmetry_space_group_name_H-M 'P 1 21 1'
_atom_sites_solution_hydrogens geom
_audit_creation_method SHELXL-2013
_audit_update_record
;
2015-10-15 deposited with the CCDC.
2016-11-22 downloaded from the CCDC.
;
_cell_angle_alpha 90
_cell_angle_beta 103.187(3)
_cell_angle_gamma 90
_cell_formula_units_Z 2
_cell_length_a 13.6989(5)
_cell_length_b 7.5129(2)
_cell_length_c 15.8965(5)
_cell_measurement_temperature 293(2)
_cell_volume 1592.90(9)
_computing_structure_refinement 'SHELXL-2013 (Sheldrick, 2013)'
_diffrn_ambient_temperature 293(2)
_diffrn_measured_fraction_theta_full 0.964
_diffrn_measured_fraction_theta_max 1.000
_diffrn_measurement_device_type 'SuperNova, Dual, Cu at zero, Atlas'
_diffrn_radiation_type CuK\a
_diffrn_radiation_wavelength 1.54184
_diffrn_reflns_av_R_equivalents 0.0805
_diffrn_reflns_av_unetI/netI 0.0417
_diffrn_reflns_Laue_measured_fraction_full 0.964
_diffrn_reflns_Laue_measured_fraction_max 1.000
_diffrn_reflns_limit_h_max 16
_diffrn_reflns_limit_h_min -16
_diffrn_reflns_limit_k_max 8
_diffrn_reflns_limit_k_min -8
_diffrn_reflns_limit_l_max 18
_diffrn_reflns_limit_l_min -18
_diffrn_reflns_number 26331
_diffrn_reflns_point_group_measured_fraction_full 0.954
_diffrn_reflns_point_group_measured_fraction_max 0.990
_diffrn_reflns_theta_full 67.684
_diffrn_reflns_theta_max 65.990
_diffrn_reflns_theta_min 3.314
_exptl_absorpt_coefficient_mu 1.208
_exptl_absorpt_correction_T_max 1.00000
_exptl_absorpt_correction_T_min 0.26199
_exptl_absorpt_correction_type multi-scan
_exptl_absorpt_process_details
;
CrysAlisPro, Agilent Technologies,
Version 1.171.37.31 (release 14-01-2014 CrysAlis171 .NET)
(compiled Jan 14 2014,18:38:05)
Empirical absorption correction using spherical harmonics,
 implemented in SCALE3 ABSPACK scaling algorithm.
Empirical absorption correction using spherical harmonics,
 implemented in SCALE3 ABSPACK scaling algorithm.
;
_exptl_crystal_colour colorless
_exptl_crystal_density_diffrn 1.040
_exptl_crystal_description fiber
_exptl_crystal_F_000 552
_exptl_crystal_size_max 0.6951
_exptl_crystal_size_mid 0.0984
_exptl_crystal_size_min 0.0580
_refine_diff_density_max 0.616
_refine_diff_density_min -0.267
_refine_diff_density_rms 0.063
_refine_ls_abs_structure_details
;
 Flack x determined using 2159 quotients [(I+)-(I-)]/[(I+)+(I-)]
 (Parsons and Flack (2004), Acta Cryst. A60, s61).
;
_refine_ls_abs_structure_Flack 0.00(3)
_refine_ls_extinction_method none
_refine_ls_goodness_of_fit_ref 1.067
_refine_ls_hydrogen_treatment constr
_refine_ls_matrix_type full
_refine_ls_number_parameters 382
_refine_ls_number_reflns 5480
_refine_ls_number_restraints 1
_refine_ls_restrained_S_all 1.067
_refine_ls_R_factor_all 0.0695
_refine_ls_R_factor_gt 0.0659
_refine_ls_shift/su_max 0.000
_refine_ls_shift/su_mean 0.000
_refine_ls_structure_factor_coef Fsqd
_refine_ls_weighting_details 'w=1/[\s^2^(Fo^2^)+(0.1242P)^2^+0.1892P] where P=(Fo^2^+2Fc^2^)/3'
_refine_ls_weighting_scheme calc
_refine_ls_wR_factor_gt 0.1684
_refine_ls_wR_factor_ref 0.1761
_reflns_Friedel_coverage 0.826
_reflns_Friedel_fraction_full 0.942
_reflns_Friedel_fraction_max 0.978
_reflns_number_gt 5128
_reflns_number_total 5480
_reflns_threshold_expression 'I > 2\s(I)'
_cod_data_source_file c6ob01585a2.cif
_cod_data_source_block str1666
_cod_depositor_comments 'Adding full bibliography for 7155377--7155385.cif.'
_cod_original_cell_volume 1592.91(9)
_cod_database_code 7155379
_shelx_space_group_comment
;
The symmetry employed for this shelxl refinement is uniquely defined
by the following loop, which should always be used as a source of
symmetry information in preference to the above space-group names.
They are only intended as comments.
;
_shelxl_version_number 2013-3

loop_
_space_group_symop_operation_xyz
'x, y, z'
'-x, y+1/2, -z'

loop_
_atom_site_label
_atom_site_type_symbol
_atom_site_fract_x
_atom_site_fract_y
_atom_site_fract_z
_atom_site_U_iso_or_equiv
_atom_site_adp_type
_atom_site_occupancy
_atom_site_site_symmetry_order
_atom_site_calc_flag
_atom_site_refinement_flags_posn
_atom_site_refinement_flags_adp
_atom_site_refinement_flags_occupancy
_atom_site_disorder_assembly
_atom_site_disorder_group
Si2 Si -0.63700(7) -0.75340(13) -0.75960(6) 0.0446(3) Uani 1 1 d . . . . .
Si1 Si -0.13009(13) -0.5726(4) -0.78581(14) 0.0547(9) Uani 0.606(7) 1 d . . P A 1
O2 O -0.51507(19) -0.7902(4) -0.73799(15) 0.0446(6) Uani 1 1 d . . . . .
C15 C -0.2017(4) -0.4863(8) -0.5002(3) 0.0718(14) Uani 1 1 d . . . . .
C14 C -0.1114(5) -0.5907(11) -0.4634(4) 0.0890(18) Uani 1 1 d . . . . .
H14 H -0.0503 -0.5335 -0.4436 0.107 Uiso 1 1 calc R U . . .
C13 C -0.1168(5) -0.7651(11) -0.4586(4) 0.0882(18) Uani 1 1 d . . . . .
H13 H -0.0604 -0.8287 -0.4309 0.106 Uiso 1 1 calc R U . . .
C12 C -0.2112(5) -0.8634(8) -0.4963(3) 0.0742(14) Uani 1 1 d . . . . .
H12A H -0.2499 -0.8803 -0.4529 0.089 Uiso 1 1 calc R U . . .
H12B H -0.1957 -0.9795 -0.5166 0.089 Uiso 1 1 calc R U . . .
O1 O -0.2460(2) -0.6385(5) -0.83446(19) 0.0572(8) Uani 1 1 d . . . . .
C11 C -0.2714(3) -0.7546(7) -0.5715(2) 0.0533(9) Uani 1 1 d . . . . .
H11 H -0.2328 -0.7495 -0.6163 0.064 Uiso 1 1 calc R U . . .
C10 C -0.4418(4) -0.8308(8) -0.5465(3) 0.0648(12) Uani 1 1 d . . . . .
H10A H -0.5080 -0.8704 -0.5740 0.097 Uiso 1 1 calc R U . . .
H10B H -0.4454 -0.7138 -0.5232 0.097 Uiso 1 1 calc R U . . .
H10C H -0.4129 -0.9114 -0.5007 0.097 Uiso 1 1 calc R U . . .
C9 C -0.3653(4) -1.0155(6) -0.6454(3) 0.0595(10) Uani 1 1 d . . . . .
H9A H -0.4275 -1.0521 -0.6826 0.089 Uiso 1 1 calc R U . . .
H9B H -0.3484 -1.0949 -0.5970 0.089 Uiso 1 1 calc R U . . .
H9C H -0.3132 -1.0183 -0.6769 0.089 Uiso 1 1 calc R U . . .
C8 C -0.3759(3) -0.8258(6) -0.6132(2) 0.0488(9) Uani 1 1 d . . . . .
O3 O -0.2830(2) -0.5727(5) -0.54288(19) 0.0595(7) Uani 1 1 d . . . . .
C1 C -0.4197(5) -0.7528(11) -0.9552(3) 0.0897(18) Uani 1 1 d . . . . .
H1A H -0.3640 -0.7039 -0.9747 0.135 Uiso 1 1 calc R U . . .
H1B H -0.4632 -0.6582 -0.9459 0.135 Uiso 1 1 calc R U . . .
H1C H -0.4561 -0.8330 -0.9981 0.135 Uiso 1 1 calc R U . . .
O4 O -0.2067(4) -0.3265(7) -0.4897(3) 0.0971(14) Uani 1 1 d . . . . .
C27 C -0.6706(6) -1.0859(10) -0.8395(5) 0.0915(18) Uani 1 1 d . . . . .
H27A H -0.7007 -1.0324 -0.8941 0.137 Uiso 1 1 calc R U . . .
H27B H -0.6943 -1.2060 -0.8384 0.137 Uiso 1 1 calc R U . . .
H27C H -0.5990 -1.0863 -0.8317 0.137 Uiso 1 1 calc R U . . .
C26 C -0.8134(4) -0.9528(10) -0.7885(6) 0.101(2) Uani 1 1 d . . . . .
H26A H -0.8340 -0.8937 -0.8432 0.151 Uiso 1 1 calc R U . . .
H26B H -0.8313 -0.8813 -0.7443 0.151 Uiso 1 1 calc R U . . .
H26C H -0.8461 -1.0663 -0.7911 0.151 Uiso 1 1 calc R U . . .
C25 C -0.6676(5) -1.0825(9) -0.6819(4) 0.0839(16) Uani 1 1 d . . . . .
H25A H -0.7097 -1.1851 -0.6835 0.126 Uiso 1 1 calc R U . . .
H25B H -0.6743 -1.0066 -0.6349 0.126 Uiso 1 1 calc R U . . .
H25C H -0.5990 -1.1198 -0.6737 0.126 Uiso 1 1 calc R U . . .
C24 C -0.6990(4) -0.9801(7) -0.7674(3) 0.0615(11) Uani 1 1 d . . . . .
C6 C -0.4260(4) -0.4636(6) -0.8003(3) 0.0584(10) Uani 1 1 d . . . . .
H6A H -0.3854 -0.4095 -0.8352 0.088 Uiso 1 1 calc R U . . .
H6B H -0.4437 -0.3758 -0.7625 0.088 Uiso 1 1 calc R U . . .
H6C H -0.4858 -0.5111 -0.8370 0.088 Uiso 1 1 calc R U . . .
C2 C -0.3235(6) -1.0155(9) -0.8901(4) 0.0859(17) Uani 1 1 d . . . . .
H2A H -0.3650 -1.0857 -0.9348 0.129 Uiso 1 1 calc R U . . .
H2B H -0.3043 -1.0854 -0.8384 0.129 Uiso 1 1 calc R U . . .
H2C H -0.2646 -0.9781 -0.9084 0.129 Uiso 1 1 calc R U . . .
C7 C -0.4306(3) -0.6997(5) -0.6884(2) 0.0432(8) Uani 1 1 d . . . . .
H7 H -0.4574 -0.6006 -0.6604 0.052 Uiso 1 1 calc R U . . .
C22 C -0.6802(4) -0.6368(8) -0.8665(3) 0.0710(13) Uani 1 1 d . . . . .
H22A H -0.6564 -0.7004 -0.9102 0.106 Uiso 1 1 calc R U . . .
H22B H -0.6542 -0.5177 -0.8621 0.106 Uiso 1 1 calc R U . . .
H22C H -0.7522 -0.6329 -0.8815 0.106 Uiso 1 1 calc R U . . .
C3 C -0.3820(3) -0.8517(7) -0.8722(3) 0.0585(11) Uani 1 1 d . . . . .
H3 H -0.4403 -0.8932 -0.8517 0.070 Uiso 1 1 calc R U . . .
C4 C -0.3155(3) -0.7414(6) -0.7991(2) 0.0471(8) Uani 1 1 d . . . . .
H4 H -0.2760 -0.8260 -0.7580 0.057 Uiso 1 1 calc R U . . .
C5 C -0.3670(3) -0.6139(6) -0.7466(2) 0.0450(8) Uani 1 1 d . . . . .
H5 H -0.3118 -0.5542 -0.7064 0.054 Uiso 1 1 calc R U . . .
C23 C -0.6733(4) -0.6138(7) -0.6742(3) 0.0670(12) Uani 1 1 d . . . . .
H23A H -0.7419 -0.5769 -0.6934 0.101 Uiso 1 1 calc R U . . .
H23B H -0.6308 -0.5108 -0.6632 0.101 Uiso 1 1 calc R U . . .
H23C H -0.6658 -0.6821 -0.6221 0.101 Uiso 1 1 calc R U . . .
C16 C -0.058(2) -0.757(4) -0.721(2) 0.094(8) Uani 0.606(7) 1 d . . P A 1
H16A H -0.0646 -0.8628 -0.7553 0.141 Uiso 0.606(7) 1 calc R U P A 1
H16B H -0.0847 -0.7781 -0.6708 0.141 Uiso 0.606(7) 1 calc R U P A 1
H16C H 0.0110 -0.7239 -0.7031 0.141 Uiso 0.606(7) 1 calc R U P A 1
C21 C -0.1326(17) -0.355(4) -0.9291(10) 0.081(4) Uani 0.606(7) 1 d . . P A 1
H21A H -0.1127 -0.3392 -0.9827 0.121 Uiso 0.606(7) 1 calc R U P A 1
H21B H -0.1202 -0.2476 -0.8958 0.121 Uiso 0.606(7) 1 calc R U P A 1
H21C H -0.2028 -0.3831 -0.9406 0.121 Uiso 0.606(7) 1 calc R U P A 1
C20 C 0.0381(12) -0.458(4) -0.8472(10) 0.098(6) Uani 0.606(7) 1 d . . P A 1
H20A H 0.0631 -0.4145 -0.8951 0.147 Uiso 0.606(7) 1 calc R U P A 1
H20B H 0.0758 -0.5608 -0.8231 0.147 Uiso 0.606(7) 1 calc R U P A 1
H20C H 0.0449 -0.3667 -0.8039 0.147 Uiso 0.606(7) 1 calc R U P A 1
C18 C -0.0722(5) -0.5079(14) -0.8782(6) 0.066(2) Uani 0.606(7) 1 d . . P A 1
C17 C -0.1276(18) -0.384(3) -0.7150(13) 0.093(7) Uani 0.606(7) 1 d . . P A 1
H17A H -0.0647 -0.3226 -0.7082 0.140 Uiso 0.606(7) 1 calc R U P A 1
H17B H -0.1355 -0.4238 -0.6596 0.140 Uiso 0.606(7) 1 calc R U P A 1
H17C H -0.1813 -0.3038 -0.7395 0.140 Uiso 0.606(7) 1 calc R U P A 1
C20' C -0.107(3) -0.345(7) -0.895(2) 0.128(14) Uani 0.394(7) 1 d . . P A 2
H20D H -0.0871 -0.4039 -0.9415 0.191 Uiso 0.394(7) 1 calc R U P A 2
H20E H -0.0771 -0.2289 -0.8865 0.191 Uiso 0.394(7) 1 calc R U P A 2
H20F H -0.1790 -0.3329 -0.9081 0.191 Uiso 0.394(7) 1 calc R U P A 2
C21' C -0.109(3) -0.354(4) -0.735(3) 0.119(15) Uani 0.394(7) 1 d . . P A 2
H21D H -0.0699 -0.2488 -0.7192 0.178 Uiso 0.394(7) 1 calc R U P A 2
H21E H -0.1003 -0.4334 -0.6869 0.178 Uiso 0.394(7) 1 calc R U P A 2
H21F H -0.1789 -0.3220 -0.7534 0.178 Uiso 0.394(7) 1 calc R U P A 2
C19 C -0.0780(12) -0.665(2) -0.9412(10) 0.104(4) Uani 0.606(7) 1 d . . P A 1
H19A H -0.1463 -0.7037 -0.9595 0.156 Uiso 0.606(7) 1 calc R U P A 1
H19B H -0.0373 -0.7609 -0.9128 0.156 Uiso 0.606(7) 1 calc R U P A 1
H19C H -0.0539 -0.6275 -0.9906 0.156 Uiso 0.606(7) 1 calc R U P A 1
C16' C -0.0974(16) -0.779(4) -0.9275(15) 0.106(7) Uani 0.394(7) 1 d . . P A 2
H16D H -0.1546 -0.7676 -0.9750 0.158 Uiso 0.394(7) 1 calc R U P A 2
H16E H -0.0813 -0.9022 -0.9172 0.158 Uiso 0.394(7) 1 calc R U P A 2
H16F H -0.0413 -0.7180 -0.9412 0.158 Uiso 0.394(7) 1 calc R U P A 2
C17' C -0.074(3) -0.819(6) -0.732(4) 0.101(14) Uani 0.394(7) 1 d . . P A 2
H17D H -0.1081 -0.9321 -0.7385 0.151 Uiso 0.394(7) 1 calc R U P A 2
H17E H -0.0841 -0.7609 -0.6811 0.151 Uiso 0.394(7) 1 calc R U P A 2
H17F H -0.0040 -0.8375 -0.7278 0.151 Uiso 0.394(7) 1 calc R U P A 2
C19' C 0.043(2) -0.459(5) -0.797(3) 0.162(18) Uani 0.394(7) 1 d . . P A 2
H19D H 0.0645 -0.5809 -0.7912 0.243 Uiso 0.394(7) 1 calc R U P A 2
H19E H 0.0717 -0.3958 -0.7448 0.243 Uiso 0.394(7) 1 calc R U P A 2
H19F H 0.0642 -0.4053 -0.8446 0.243 Uiso 0.394(7) 1 calc R U P A 2
C18' C -0.0745(11) -0.451(3) -0.8140(15) 0.088(5) Uani 0.394(7) 1 d . . P A 2
Si1' Si -0.1266(2) -0.6776(6) -0.8286(3) 0.0609(14) Uani 0.394(7) 1 d . . P A 2

loop_
_atom_site_aniso_label
_atom_site_aniso_U_11
_atom_site_aniso_U_22
_atom_site_aniso_U_33
_atom_site_aniso_U_23
_atom_site_aniso_U_13
_atom_site_aniso_U_12
Si2 0.0428(5) 0.0460(5) 0.0463(5) -0.0010(4) 0.0131(3) 0.0017(4)
Si1 0.0349(9) 0.0739(18) 0.0540(13) 0.0125(12) 0.0076(7) 0.0019(8)
O2 0.0425(12) 0.0501(16) 0.0419(11) -0.0025(10) 0.0112(9) -0.0012(10)
C15 0.079(3) 0.075(3) 0.053(2) -0.012(2) -0.001(2) -0.010(3)
C14 0.070(3) 0.104(5) 0.079(3) -0.016(3) -0.013(3) -0.007(3)
C13 0.077(3) 0.098(5) 0.072(3) 0.001(3) -0.020(3) 0.012(3)
C12 0.078(3) 0.074(3) 0.060(2) 0.007(2) -0.007(2) 0.007(3)
O1 0.0400(14) 0.076(2) 0.0571(15) 0.0183(14) 0.0139(11) -0.0008(13)
C11 0.055(2) 0.059(2) 0.0420(17) -0.0016(18) 0.0042(15) 0.003(2)
C10 0.071(3) 0.079(3) 0.0447(19) 0.010(2) 0.0140(18) -0.005(2)
C9 0.069(3) 0.052(2) 0.055(2) 0.0090(18) 0.0076(19) 0.0025(19)
C8 0.053(2) 0.053(2) 0.0389(17) 0.0018(16) 0.0066(15) -0.0014(18)
O3 0.0611(17) 0.0616(18) 0.0511(15) -0.0084(13) 0.0031(12) -0.0017(14)
C1 0.092(4) 0.110(5) 0.057(2) -0.011(3) -0.006(2) 0.019(4)
O4 0.106(3) 0.080(3) 0.093(3) -0.020(2) -0.001(2) -0.022(3)
C27 0.099(4) 0.069(4) 0.102(4) -0.031(3) 0.014(3) -0.007(3)
C26 0.052(3) 0.073(4) 0.176(7) 0.001(4) 0.023(3) -0.011(3)
C25 0.090(4) 0.067(3) 0.098(4) 0.014(3) 0.027(3) -0.013(3)
C24 0.052(2) 0.053(2) 0.079(3) -0.005(2) 0.015(2) -0.0046(19)
C6 0.061(2) 0.051(2) 0.063(2) 0.0105(19) 0.0149(18) 0.0009(19)
C2 0.112(5) 0.077(4) 0.071(3) -0.013(3) 0.026(3) 0.010(3)
C7 0.0452(17) 0.045(2) 0.0390(16) -0.0034(14) 0.0097(13) 0.0007(15)
C22 0.054(2) 0.085(4) 0.069(3) 0.020(3) 0.003(2) -0.001(2)
C3 0.053(2) 0.075(3) 0.052(2) -0.012(2) 0.0210(17) -0.006(2)
C4 0.0406(16) 0.056(2) 0.0459(17) 0.0127(17) 0.0125(13) 0.0035(18)
C5 0.0452(18) 0.046(2) 0.0422(17) 0.0035(14) 0.0060(14) -0.0042(15)
C23 0.067(3) 0.058(3) 0.079(3) -0.017(2) 0.024(2) 0.009(2)
C16 0.061(12) 0.12(2) 0.103(11) 0.056(12) 0.023(9) 0.023(11)
C21 0.071(8) 0.098(9) 0.078(7) 0.039(7) 0.026(6) 0.015(7)
C20 0.044(5) 0.139(14) 0.114(9) 0.052(10) 0.023(5) -0.005(6)
C18 0.036(3) 0.092(6) 0.074(5) 0.026(5) 0.022(3) 0.006(4)
C17 0.078(7) 0.128(19) 0.070(6) -0.014(8) 0.010(6) -0.043(9)
C20' 0.10(3) 0.12(2) 0.18(4) 0.06(3) 0.08(3) 0.00(2)
C21' 0.11(3) 0.048(10) 0.16(4) -0.002(15) -0.04(2) -0.016(13)
C19 0.100(9) 0.121(12) 0.115(9) -0.002(9) 0.075(8) 0.005(8)
C16' 0.081(11) 0.14(2) 0.110(13) -0.013(14) 0.057(10) 0.003(13)
C17' 0.033(9) 0.12(3) 0.14(2) 0.07(2) 0.005(10) 0.015(13)
C19' 0.048(11) 0.094(17) 0.34(6) 0.01(3) 0.05(2) -0.022(10)
C18' 0.057(8) 0.082(11) 0.127(15) 0.010(11) 0.029(8) -0.007(7)
Si1' 0.0405(16) 0.065(2) 0.080(3) 0.007(2) 0.0190(13) 0.0015(13)

loop_
_atom_type_symbol
_atom_type_description
_atom_type_scat_dispersion_real
_atom_type_scat_dispersion_imag
_atom_type_scat_source
C C 0.0181 0.0091 'International Tables Vol C Tables 4.2.6.8 and 6.1.1.4'
H H 0.0000 0.0000 'International Tables Vol C Tables 4.2.6.8 and 6.1.1.4'
O O 0.0492 0.0322 'International Tables Vol C Tables 4.2.6.8 and 6.1.1.4'
Si Si 0.2541 0.3302 'International Tables Vol C Tables 4.2.6.8 and 6.1.1.4'

loop_
_geom_angle_atom_site_label_1
_geom_angle_atom_site_label_2
_geom_angle_atom_site_label_3
_geom_angle
O2 Si2 C23 111.5(2)
O2 Si2 C22 111.17(19)
C23 Si2 C22 108.2(3)
O2 Si2 C24 106.27(19)
C23 Si2 C24 111.2(3)
C22 Si2 C24 108.4(3)
O1 Si1 C17 113.7(8)
O1 Si1 C16 111.1(9)
C17 Si1 C16 107.8(13)
O1 Si1 C18 103.8(3)
C17 Si1 C18 109.3(7)
C16 Si1 C18 111.1(9)
C7 O2 Si2 134.0(2)
O4 C15 O3 119.0(6)
O4 C15 C14 122.8(6)
O3 C15 C14 118.2(6)
C13 C14 C15 120.1(6)
C14 C13 C12 121.7(6)
C13 C12 C11 108.3(5)
C4 O1 Si1' 128.4(3)
C4 O1 Si1 128.4(2)
O3 C11 C12 109.6(3)
O3 C11 C8 107.7(3)
C12 C11 C8 115.9(4)
C11 C8 C9 108.6(4)
C11 C8 C10 110.3(3)
C9 C8 C10 108.8(4)
C11 C8 C7 110.7(3)
C9 C8 C7 111.8(3)
C10 C8 C7 106.6(3)
C15 O3 C11 118.5(4)
C27 C24 C25 109.8(5)
C27 C24 C26 109.2(5)
C25 C24 C26 109.0(5)
C27 C24 Si2 109.4(4)
C25 C24 Si2 111.2(4)
C26 C24 Si2 108.2(4)
O2 C7 C5 111.5(3)
O2 C7 C8 108.7(3)
C5 C7 C8 117.9(3)
C1 C3 C2 108.9(4)
C1 C3 C4 115.0(5)
C2 C3 C4 109.1(4)
O1 C4 C5 107.7(4)
O1 C4 C3 108.9(3)
C5 C4 C3 118.4(3)
C6 C5 C4 113.9(3)
C6 C5 C7 110.1(3)
C4 C5 C7 117.0(3)
C20 C18 C21 111.2(14)
C20 C18 C19 107.4(13)
C21 C18 C19 106.8(13)
C20 C18 Si1 111.9(7)
C21 C18 Si1 109.4(10)
C19 C18 Si1 110.0(8)
C20' C18' C19' 105(2)
C20' C18' C21' 110(3)
C19' C18' C21' 111(3)
C20' C18' Si1' 111(2)
C19' C18' Si1' 110.0(17)
C21' C18' Si1' 110.0(16)
O1 Si1' C18' 101.3(6)
O1 Si1' C17' 109.8(14)
C18' Si1' C17' 111.0(16)
O1 Si1' C16' 115.2(8)
C18' Si1' C16' 109.3(12)
C17' Si1' C16' 110(2)

loop_
_geom_bond_atom_site_label_1
_geom_bond_atom_site_label_2
_geom_bond_distance
Si2 O2 1.650(3)
Si2 C23 1.870(5)
Si2 C22 1.883(5)
Si2 C24 1.895(5)
Si1 O1 1.674(3)
Si1 C17 1.81(2)
Si1 C16 1.87(3)
Si1 C18 1.885(8)
O2 C7 1.417(5)
C15 O4 1.216(8)
C15 O3 1.333(6)
C15 C14 1.469(9)
C14 C13 1.316(11)
C13 C12 1.491(9)
C12 C11 1.525(6)
O1 C4 1.437(5)
O1 Si1' 1.643(4)
C11 O3 1.460(6)
C11 C8 1.531(6)
C10 C8 1.542(6)
C9 C8 1.532(7)
C8 C7 1.575(5)
C1 C3 1.500(8)
C27 C24 1.516(8)
C26 C24 1.540(7)
C25 C24 1.536(8)
C6 C5 1.531(6)
C2 C3 1.530(8)
C7 C5 1.549(5)
C3 C4 1.544(6)
C4 C5 1.543(6)
C21 C18 1.53(2)
C20 C18 1.526(19)
C18 C19 1.54(2)
C20' C18' 1.49(4)
C21' C18' 1.61(5)
C16' Si1' 1.87(2)
C17' Si1' 1.87(5)
C19' C18' 1.57(3)
C18' Si1' 1.837(19)
